data_1536558
loop_
_publ_author_name
'Wickleder, M.S.'
'Ben Hamida, M.'

_publ_section_title
;
 Co Sm (Se O3)2 Cl, Cu Gd (Se O3)2 Cl, Mn Sm (Se O3)2 Cl, Cu Gd2 (Se O3)4
 und Cu Sm2 (Se O3)4: Uebergangsmetallhaltige Selenite von Samarium und
 Gadolinium
;
_journal_name_full 'Zeitschrift fuer Anorganische und Allgemeine Chemie'
_journal_page_first 556
_journal_page_last 562
_journal_volume 629
_journal_year 2003
_chemical_formula_sum 'Cu O12 Se4 Sm2'
_chemical_name_systematic 'Cu Sm2 (Se O3)4'
_space_group_IT_number 14
_symmetry_space_group_name_Hall '-P 2ybc'
_symmetry_space_group_name_H-M 'P 1 21/c 1'
_cell_angle_alpha 90
_cell_angle_beta 110.48
_cell_angle_gamma 90
_cell_formula_units_Z 2
_cell_length_a 10.504
_cell_length_b 6.966
_cell_length_c 8.225
_cell_volume 563.791
_citation_journal_id_ASTM ZAACAB
_cod_data_source_file Wickleder_ZAACAB_2003_943.cif
_cod_data_source_block Cu1O12Se4Sm2
_cod_original_cell_volume 563.7913
_cod_original_formula_sum 'Cu1 O12 Se4 Sm2'
_cod_database_code 1536558

loop_
_symmetry_equiv_pos_as_xyz
x,y,z
-x,y+1/2,-z+1/2
-x,-y,-z
x,-y-1/2,z-1/2

loop_
_atom_site_label
_atom_site_type_symbol
_atom_site_fract_x
_atom_site_fract_y
_atom_site_fract_z
_atom_site_occupancy
_atom_site_U_iso_or_equiv
O6 O-2 0.5621 0.8477 0.591 1 0.0
Cu1 Cu+2 0 0 0 1 0.0
Se1 Se+4 0.86556 0.1603 0.6209 1 0.0
O5 O-2 0.6561 0.6153 0.429 1 0.0
Sm1 Sm+3 0.58408 0.16413 0.7352 1 0.0
O1 O-2 0.701 0.2223 0.5258 1 0.0
Se2 Se+4 0.68865 0.6772 0.63511 1 0.0
O4 O-2 0.3876 0.011 0.7783 1 0.0
O3 O-2 0.9495 0.1285 1.1717 1 0.0
O2 O-2 0.85 0.1124 0.8184 1 0.0
